data_4516500
loop_
_publ_author_name
'Kole, Goutam Kumar'
'Chanthapally, Anjana'
'Tan, Geok Kheng'
'Vittal, Jagadese J.'

_publ_section_title
;
 Solid State Packing and Photoreactivity of Alkali Metal Salts
 oftrans,trans-Muconate
;
_journal_issue 11
_journal_name_full 'Crystal Growth &amp; Design'
_journal_page_first 5555
_journal_paper_doi 10.1021/acs.cgd.5b01213
_journal_volume 15
_journal_year 2015
_chemical_formula_sum 'C6 H4 Li2 O4'
_chemical_formula_weight 153.97
_space_group_crystal_system monoclinic
_space_group_IT_number 14
_space_group_name_Hall '-P 2ybc'
_space_group_name_H-M_alt 'P 1 21/c 1'
_atom_sites_solution_hydrogens geom
_audit_creation_method SHELXL-2014/6
_cell_angle_alpha 90
_cell_angle_beta 115.232(3)
_cell_angle_gamma 90
_cell_formula_units_Z 2
_cell_length_a 7.7630(10)
_cell_length_b 5.0161(6)
_cell_length_c 8.7526(11)
_cell_measurement_reflns_used 844
_cell_measurement_temperature 100(2)
_cell_measurement_theta_max 27.44
_cell_measurement_theta_min 2.90
_cell_volume 308.31(7)
_computing_cell_refinement 'Bruker SMART'
_computing_data_collection 'Bruker SMART'
_computing_data_reduction 'Bruker SAINT'
_computing_molecular_graphics 'Bruker SHELXTL'
_computing_publication_material 'Bruker SHELXTL'
_computing_structure_refinement 'SHELXL-2014/6 (Sheldrick, 2014)'
_computing_structure_solution 'Bruker SHELXTL'
_diffrn_ambient_temperature 100(2)
_diffrn_measured_fraction_theta_full 1.000
_diffrn_measured_fraction_theta_max 1.000
_diffrn_measurement_device_type 'CCD area detector'
_diffrn_measurement_method 'phi and omega scans'
_diffrn_radiation_type MoK\a
_diffrn_radiation_wavelength 0.71073
_diffrn_reflns_av_R_equivalents 0.0217
_diffrn_reflns_av_unetI/netI 0.0251
_diffrn_reflns_Laue_measured_fraction_full 1.000
_diffrn_reflns_Laue_measured_fraction_max 1.000
_diffrn_reflns_limit_h_max 10
_diffrn_reflns_limit_h_min -9
_diffrn_reflns_limit_k_max 6
_diffrn_reflns_limit_k_min -6
_diffrn_reflns_limit_l_max 8
_diffrn_reflns_limit_l_min -11
_diffrn_reflns_number 2037
_diffrn_reflns_point_group_measured_fraction_full 1.000
_diffrn_reflns_point_group_measured_fraction_max 1.000
_diffrn_reflns_theta_full 25.242
_diffrn_reflns_theta_max 27.479
_diffrn_reflns_theta_min 2.901
_exptl_absorpt_coefficient_mu 0.134
_exptl_absorpt_correction_T_max 0.6468
_exptl_absorpt_correction_T_min 0.5278
_exptl_absorpt_correction_type multi-scan
_exptl_absorpt_process_details 'SADABS (Sheldrick, 2011)'
_exptl_crystal_colour Colourless
_exptl_crystal_density_diffrn 1.659
_exptl_crystal_density_meas ?
_exptl_crystal_density_method 'not measured'
_exptl_crystal_description BLOCK
_exptl_crystal_F_000 156
_exptl_crystal_size_max 0.300
_exptl_crystal_size_mid 0.100
_exptl_crystal_size_min 0.040
_refine_diff_density_max 0.430
_refine_diff_density_min -0.244
_refine_diff_density_rms 0.068
_refine_ls_extinction_method none
_refine_ls_goodness_of_fit_ref 1.068
_refine_ls_hydrogen_treatment constr
_refine_ls_matrix_type full
_refine_ls_number_parameters 55
_refine_ls_number_reflns 708
_refine_ls_number_restraints 0
_refine_ls_restrained_S_all 1.068
_refine_ls_R_factor_all 0.0439
_refine_ls_R_factor_gt 0.0392
_refine_ls_shift/su_max 0.000
_refine_ls_shift/su_mean 0.000
_refine_ls_structure_factor_coef Fsqd
_refine_ls_weighting_details 'w=1/[\s^2^(Fo^2^)+(0.0675P)^2^+0.0959P] where P=(Fo^2^+2Fc^2^)/3'
_refine_ls_weighting_scheme calc
_refine_ls_wR_factor_gt 0.1045
_refine_ls_wR_factor_ref 0.1094
_reflns_Friedel_coverage 0.000
_reflns_number_gt 634
_reflns_number_total 708
_reflns_threshold_expression 'I > 2\s(I)'
_cod_data_source_file cg5b01213_si_003.cif
_cod_data_source_block b596
_cod_depositor_comments
;
The following automatic conversions were performed:

data item '_exptl_absorpt_correction_type' value 'Multi-scan' was
changed to 'multi-scan' in accordance with the
/home/saulius/struct/COD-crude-data/automatic-downloads/DataCite-retrospective/ACS/depositions/lib/dictionaries/cif_core.dic
dictionary named 'cif_core.dic' version 2.4.2 last updated on
2011-04-26.

data item '_exptl_crystal_density_meas' value 'Not Measured' was
changed to '?' -- the value is perceived as not measured.

Automatic conversion script
Id: cif_fix_values 6909 2019-04-08 15:41:33Z antanas 
;
_cod_original_sg_symbol_H-M 'P 21/c'
_cod_database_code 4516500
_shelx_space_group_comment
; 
The symmetry employed for this shelxl refinement is uniquely defined 
by the following loop, which should always be used as a source of 
symmetry information in preference to the above space-group names. 
They are only intended as comments. 
;
_shelx_estimated_absorpt_t_min 0.961
_shelx_estimated_absorpt_t_max 0.995
_exptl_absorpt_special_details
;
 ?
;
_shelxl_version_number 2014/6

loop_
_space_group_symop_operation_xyz
'x, y, z'
'-x, y+1/2, -z+1/2'
'-x, -y, -z'
'x, -y-1/2, z-1/2'

loop_
_atom_site_label
_atom_site_type_symbol
_atom_site_fract_x
_atom_site_fract_y
_atom_site_fract_z
_atom_site_U_iso_or_equiv
_atom_site_adp_type
_atom_site_occupancy
_atom_site_site_symmetry_order
_atom_site_calc_flag
_atom_site_refinement_flags_posn
_atom_site_refinement_flags_adp
Li1 Li 0.5103(3) 0.4014(5) 0.1528(3) 0.0168(5) Uani 1 1 d . .
O1 O 0.37863(13) 0.54400(19) 0.27646(12) 0.0139(3) Uani 1 1 d . .
O2 O 0.34659(13) 0.17093(18) 0.40173(11) 0.0137(3) Uani 1 1 d . .
C1 C 0.30768(18) 0.4113(3) 0.35987(16) 0.0115(3) Uani 1 1 d . .
C2 C 0.17252(18) 0.5559(3) 0.41055(16) 0.0131(3) Uani 1 1 d . .
H2 H 0.1604 0.7436 0.3954 0.016 Uiso 1 1 calc R U
C3 C 0.06752(18) 0.4312(3) 0.47671(16) 0.0131(3) Uani 1 1 d . .
H3 H 0.0821 0.2440 0.4940 0.016 Uiso 1 1 calc R U

loop_
_atom_site_aniso_label
_atom_site_aniso_U_11
_atom_site_aniso_U_22
_atom_site_aniso_U_33
_atom_site_aniso_U_23
_atom_site_aniso_U_13
_atom_site_aniso_U_12
Li1 0.0223(12) 0.0131(11) 0.0200(12) -0.0010(9) 0.0139(10) -0.0019(9)
O1 0.0162(5) 0.0126(5) 0.0169(5) 0.0002(3) 0.0110(4) -0.0004(3)
O2 0.0164(5) 0.0106(5) 0.0174(5) 0.0012(4) 0.0103(4) 0.0016(3)
C1 0.0106(6) 0.0130(6) 0.0116(6) -0.0016(5) 0.0056(5) -0.0008(5)
C2 0.0142(7) 0.0107(7) 0.0166(7) -0.0004(5) 0.0087(5) 0.0015(5)
C3 0.0141(7) 0.0124(7) 0.0153(7) 0.0000(5) 0.0086(5) 0.0016(5)

loop_
_atom_type_symbol
_atom_type_description
_atom_type_scat_dispersion_real
_atom_type_scat_dispersion_imag
_atom_type_scat_source
C C 0.0033 0.0016 'International Tables Vol C Tables 4.2.6.8 and 6.1.1.4'
H H 0.0000 0.0000 'International Tables Vol C Tables 4.2.6.8 and 6.1.1.4'
Li Li -0.0003 0.0001 'International Tables Vol C Tables 4.2.6.8 and 6.1.1.4'
O O 0.0106 0.0060 'International Tables Vol C Tables 4.2.6.8 and 6.1.1.4'

loop_
_geom_angle_atom_site_label_1
_geom_angle_atom_site_label_2
_geom_angle_atom_site_label_3
_geom_angle
_geom_angle_site_symmetry_1
_geom_angle_site_symmetry_3
O1 Li1 O2 112.28(12) . 2_655
O1 Li1 O1 115.42(12) . 2_645
O2 Li1 O1 119.52(13) 2_655 2_645
O1 Li1 O2 115.85(12) . 4_565
O2 Li1 O2 91.04(11) 2_655 4_565
O1 Li1 O2 99.46(11) 2_645 4_565
O1 Li1 Li1 125.63(16) . 3_665
O2 Li1 Li1 47.18(8) 2_655 3_665
O1 Li1 Li1 117.52(15) 2_645 3_665
O2 Li1 Li1 43.86(8) 4_565 3_665
O1 Li1 Li1 38.40(8) . 2_655
O2 Li1 Li1 74.75(7) 2_655 2_655
O1 Li1 Li1 133.41(15) 2_645 2_655
O2 Li1 Li1 125.72(13) 4_565 2_655
Li1 Li1 Li1 104.24(10) 3_665 2_655
O1 Li1 Li1 79.97(13) . 2_645
O2 Li1 Li1 151.38(16) 2_655 2_645
O1 Li1 Li1 37.14(4) 2_645 2_645
O2 Li1 Li1 107.15(10) 4_565 2_645
Li1 Li1 Li1 145.55(14) 3_665 2_645
Li1 Li1 Li1 109.40(15) 2_655 2_645
C1 O1 Li1 126.42(11) . .
C1 O1 Li1 122.24(11) . 2_655
Li1 O1 Li1 104.47(8) . 2_655
C1 O2 Li1 133.58(11) . 2_645
C1 O2 Li1 116.36(10) . 4_566
Li1 O2 Li1 88.96(11) 2_645 4_566
O2 C1 O1 123.96(12) . .
O2 C1 C2 119.44(12) . .
O1 C1 C2 116.60(12) . .
C3 C2 C1 122.49(12) . .
C2 C3 C3 123.03(16) . 3_566

loop_
_geom_bond_atom_site_label_1
_geom_bond_atom_site_label_2
_geom_bond_distance
_geom_bond_site_symmetry_2
Li1 O1 1.916(3) .
Li1 O2 1.935(3) 2_655
Li1 O1 1.971(3) 2_645
Li1 O2 2.048(3) 4_565
Li1 Li1 2.792(5) 3_665
Li1 Li1 3.073(3) 2_655
Li1 Li1 3.073(3) 2_645
O1 C1 1.2737(16) .
O1 Li1 1.971(3) 2_655
O2 C1 1.2588(17) .
O2 Li1 1.935(3) 2_645
O2 Li1 2.048(3) 4_566
C1 C2 1.4901(18) .
C2 C3 1.3391(19) .
C3 C3 1.451(2) 3_566
